data_2107336
loop_
_publ_author_name
'Takeuchi, Y.'
'Ito, J.'
'Kudoh, Y.'

_publ_section_title
;
 New Series of Superstructures Based on Clinopyroxene. I. The Structure of
 the 'Enstatite-IV' Series, (Mg(x-12)/3 Sc4) (Li4/3 Si(x-4)/3) Ox, with x
 = 100, 112 or 124
;
_journal_name_full 'Acta Crystallographica B (39,1983-)'
_journal_page_first 115
_journal_page_last 125
_journal_volume 40
_journal_year 1984
_chemical_formula_sum 'Co4.36 Li1.4 Mg28.25 O112 Sc3.81 Si36.49'
_chemical_name_systematic '(Mg28.25 Sc3.81 Co4.36) (Li1.4 Si.49) Si36 O112'
_space_group_IT_number 15
_symmetry_space_group_name_Hall '-I 2ya'
_symmetry_space_group_name_H-M 'I 1 2/a 1'
_cell_angle_alpha 90
_cell_angle_beta 92.25
_cell_angle_gamma 90
_cell_formula_units_Z 2
_cell_length_a 9.432
_cell_length_b 8.756
_cell_length_c 48.792
_cell_volume 4026.458
_citation_journal_id_ASTM ASBSDK
_cod_data_source_file Takeuchi_ASBSDK_1984_1335.cif
_cod_data_source_block Co4.36Li1.4Mg28.25O112Sc3.81Si36.49
_cod_original_sg_symbol_Hall '-C 2yc (x+z,y,-x)'
_cod_database_code 2107336

loop_
_symmetry_equiv_pos_as_xyz
x,y,z
-x+1/2,y,-z
-x,-y,-z
x-1/2,-y,z
x+1/2,y+1/2,z+1/2
-x+1,y+1/2,-z+1/2
-x+1/2,-y+1/2,-z+1/2
x,-y+1/2,z+1/2

loop_
_atom_site_label
_atom_site_type_symbol
_atom_site_fract_x
_atom_site_fract_y
_atom_site_fract_z
_atom_site_occupancy
_atom_site_U_iso_or_equiv
Li1 Li+1 -0.0767 0.1607 0.4955 0.202 0.0
Co3 Co+2 0.1321 0.1477 0.38737 0.139 0.0
O7 O-2 0.4883 0.2781 0.3838 1 0.0
Si2 Si+4 0.4524 0.1604 0.35864 1 0.0
Mg6 Mg+2 0.7272 0.4882 0.27735 0.779 0.0
O17 O-2 0.8299 0.0044 0.3026 1 0.0
O5 O-2 0.2826 0.1585 0.3549 1 0.0
O24 O-2 0.9801 0.1573 0.4176 1 0.0
Co4 Co+2 0.0756 0.3497 0.44163 0.078 0.0
Li3 Li+1 0.6786 0.011 0.3322 0.053 0.0
O10 O-2 0.4431 0.2111 0.4354 1 0.0
Si4 Si+4 0.36 0.1777 0.46441 1 0.0
Mg5 Mg+2 -0.0767 0.1607 0.4955 0.646 0.0
O4 O-2 0.5334 0.2296 0.3319 1 0.0
O14 O-2 0.8757 0.4982 0.2478 1 0.0
Co5 Co+2 -0.0767 0.1607 0.4955 0.145 0.0
O8 O-2 0.2341 0.3395 0.4079 1 0.0
Co1 Co+2 0.2276 0.1499 0.27742 0.054 0.0
Mg4 Mg+2 0.0756 0.3497 0.44163 0.824 0.0
Mg3 Mg+2 0.1321 0.1477 0.38737 0.76 0.0
O23 O-2 0.7233 0.0165 0.4127 1 0.0
Sc5 Sc+3 0.7272 0.4882 0.27735 0.035 0.0
Sc6 Sc+3 0.6786 0.011 0.3322 0.107 0.0
Sc7 Sc+3 0.6344 0.4877 0.38735 0.069 0.0
O12 O-2 0.4405 0.0194 0.4731 1 0.0
O15 O-2 1.1282 0.3444 0.2541 1 0.0
Mg8 Mg+2 0.6344 0.4877 0.38735 0.858 0.0
Si3 Si+4 0.4055 0.3371 0.41144 1 0.0
O9 O-2 0.4828 0.4966 0.4161 1 0.0
O27 O-2 0.9114 0.3473 0.4702 1 0.0
O20 O-2 0.7803 0.492 0.3583 1 0.0
Si8 Si+4 0.8129 0.1681 0.4081 1 0.0
Li2 Li+1 0.7272 0.4882 0.27735 0.063 0.0
Mg2 Mg+2 0.1818 0.3514 0.33227 0.784 0.0
O18 O-2 1.0824 0.1561 0.3086 1 0.0
Sc8 Sc+3 0.5899 0.011 0.44377 0.226 0.0
Sc4 Sc+3 -0.0767 0.1607 0.4955 0.007 0.0
O26 O-2 0.658 0.4824 0.4678 1 0.0
Co9 Co+2 0.5899 0.011 0.44377 0.04 0.0
Co7 Co+2 0.6786 0.011 0.3322 0.097 0.0
O1 O-2 0.5758 0.2588 0.2796 1 0.0
O19 O-2 0.8396 0.2702 0.3246 1 0.0
Si5 Si+4 0.9572 0.3395 0.24837 1 0.0
Sc3 Sc+3 0.0756 0.3497 0.44163 0.098 0.0
O22 O-2 0.7955 0.2155 0.3759 1 0.0
Sc9 Sc+3 0.4766 0.5005 0.5006 0.177 0.0
O16 O-2 0.8803 0.2468 0.273 1 0.0
Si10 Si+4 0.25 0.3867 0.5 0.244 0.0
O11 O-2 0.1906 0.1767 0.4602 1 0.0
O21 O-2 1.0352 0.3446 0.3628 1 0.0
O6 O-2 0.5323 0.0016 0.3621 1 0.0
Mg10 Mg+2 0.4766 0.5005 0.5006 0.156 0.0
O2 O-2 0.3285 0.3439 0.3006 1 0.0
Si1 Si+4 0.499 0.3392 0.30531 1 0.0
O13 O-2 0.4151 0.2995 0.4866 1 0.0
O3 O-2 0.579 0.4996 0.3074 1 0.0
Co10 Co+2 0.4766 0.5005 0.5006 0.162 0.0
Mg7 Mg+2 0.6786 0.011 0.3322 0.743 0.0
O28 O-2 0.694 0.1748 0.4719 1 0.0
Mg9 Mg+2 0.5899 0.011 0.44377 0.704 0.0
Sc1 Sc+3 0.2276 0.1499 0.27742 0.14 0.0
Si6 Si+4 0.9127 0.1616 0.30196 1 0.0
Mg1 Mg+2 0.2276 0.1499 0.27742 0.806 0.0
Si9 Si+4 0.7458 0.3354 0.45855 1 0.0
Li4 Li+1 0.5899 0.011 0.44377 0.03 0.0
Co8 Co+2 0.6344 0.4877 0.38735 0.073 0.0
Co6 Co+2 0.7272 0.4882 0.27735 0.123 0.0
Sc2 Sc+3 0.1321 0.1477 0.38737 0.096 0.0
Co2 Co+2 0.1818 0.3514 0.33227 0.179 0.0
Si7 Si+4 0.8667 0.3379 0.35539 1 0.0
O25 O-2 0.7411 0.3117 0.4244 1 0.0
